data_7033568
loop_
_publ_author_name
'Pankhurst, James R.'
'Cadenbach, Thomas'
'Betz, Daniel'
'Finn, Colin'
'Love, Jason B.'

_publ_section_title
;
 Towards dipyrrins: oxidation and metalation of acyclic and macrocyclic
 Schiff-base dipyrromethanes.
;
_journal_issue 5
_journal_name_full 'Dalton transactions (Cambridge, England : 2003)'
_journal_page_first 2066
_journal_page_last 2070
_journal_paper_doi 10.1039/c4dt03592e
_journal_volume 44
_journal_year 2015
_chemical_formula_moiety 'C25 H25 F5 N4'
_chemical_formula_sum 'C25 H25 F5 N4'
_chemical_formula_weight 476.49
_chemical_name_systematic
;
 ?
;
_space_group_crystal_system triclinic
_space_group_IT_number 2
_space_group_name_Hall '-P 1'
_space_group_name_H-M_alt 'P -1'
_symmetry_space_group_name_Hall '-P 1'
_symmetry_space_group_name_H-M 'P -1'
_atom_sites_solution_hydrogens mixed
_audit_creation_method SHELXL-2014
_audit_update_record
;
2014-12-11 deposited with the CCDC.
2014-12-17 downloaded from the CCDC.
;
_cell_angle_alpha 104.393(7)
_cell_angle_beta 90.013(5)
_cell_angle_gamma 95.477(5)
_cell_formula_units_Z 4
_cell_length_a 12.0938(6)
_cell_length_b 14.2191(11)
_cell_length_c 14.6822(11)
_cell_measurement_reflns_used 3807
_cell_measurement_temperature 173(2)
_cell_measurement_theta_max 26.8820
_cell_measurement_theta_min 3.5200
_cell_volume 2433.6(3)
_computing_cell_refinement
;
CrysAlisPro, Agilent Technologies,
Version 1.171.36.24 (release 03-12-2012 CrysAlis171 .NET)
(compiled Dec  3 2012,18:21:49)
;
_computing_data_collection
;
CrysAlisPro, Agilent Technologies,
Version 1.171.36.24 (release 03-12-2012 CrysAlis171 .NET)
(compiled Dec  3 2012,18:21:49)
;
_computing_data_reduction
;
CrysAlisPro, Agilent Technologies,
Version 1.171.36.24 (release 03-12-2012 CrysAlis171 .NET)
(compiled Dec  3 2012,18:21:49)
;
_computing_molecular_graphics
;
Mercury: visualization and analysis of crystal structures, C. F. Macrae,
P. R. Edgington, P. McCabe, E. Pidcock, G. P. Shields, R. Taylor,
M. Towler and J. van de Streek, J. Appl. Cryst., 39, 453-457, 2006.
;
_computing_publication_material 'SHELX (Sheldrick, SHELX-2014)'
_computing_structure_refinement 'SHELXL (Sheldrick, SHELX-2014)'
_computing_structure_solution 'SHELXS (Sheldrick, SHELX-2014)'
_diffrn_ambient_temperature 173(2)
_diffrn_detector_area_resol_mean 8.0521
_diffrn_measured_fraction_theta_full 0.998
_diffrn_measured_fraction_theta_max 0.893
_diffrn_measurement_device_type 'Xcalibur, Eos'
_diffrn_measurement_method '\w scans'
_diffrn_radiation_monochromator graphite
_diffrn_radiation_source 'fine-focus sealed tube'
_diffrn_radiation_type MoK\a
_diffrn_radiation_wavelength 0.71073
_diffrn_reflns_av_unetI/netI 0.0651
_diffrn_reflns_Laue_measured_fraction_full 0.998
_diffrn_reflns_Laue_measured_fraction_max 0.893
_diffrn_reflns_limit_h_max 15
_diffrn_reflns_limit_h_min -15
_diffrn_reflns_limit_k_max 18
_diffrn_reflns_limit_k_min -18
_diffrn_reflns_limit_l_max 18
_diffrn_reflns_limit_l_min -18
_diffrn_reflns_number 14436
_diffrn_reflns_point_group_measured_fraction_full 0.998
_diffrn_reflns_point_group_measured_fraction_max 0.893
_diffrn_reflns_theta_full 25.242
_diffrn_reflns_theta_max 28.083
_diffrn_reflns_theta_min 3.273
_exptl_absorpt_coefficient_mu 0.105
_exptl_absorpt_correction_T_max 1.0000
_exptl_absorpt_correction_T_min 0.90916
_exptl_absorpt_correction_type multi-scan
_exptl_absorpt_process_details
;
CrysAlisPro, Agilent Technologies,
Version 1.171.36.24 (release 03-12-2012 CrysAlis171 .NET)
(compiled Dec  3 2012,18:21:49)
Empirical absorption correction using spherical harmonics,
 implemented in SCALE3 ABSPACK scaling algorithm.
;
_exptl_crystal_colour red
_exptl_crystal_density_diffrn 1.300
_exptl_crystal_density_method 'not measured'
_exptl_crystal_description plate
_exptl_crystal_F_000 992
_exptl_crystal_size_max 0.4295
_exptl_crystal_size_mid 0.1997
_exptl_crystal_size_min 0.0731
_refine_diff_density_max 0.263
_refine_diff_density_min -0.275
_refine_diff_density_rms 0.061
_refine_ls_extinction_method none
_refine_ls_goodness_of_fit_ref 1.125
_refine_ls_hydrogen_treatment mixed
_refine_ls_matrix_type full
_refine_ls_number_parameters 634
_refine_ls_number_reflns 14436
_refine_ls_number_restraints 1
_refine_ls_restrained_S_all 1.125
_refine_ls_R_factor_all 0.1404
_refine_ls_R_factor_gt 0.0831
_refine_ls_shift/su_max 0.000
_refine_ls_shift/su_mean 0.000
_refine_ls_structure_factor_coef Fsqd
_refine_ls_weighting_details 'w=1/[\s^2^(Fo^2^)+(0.0157P)^2^+4.2732P] where P=(Fo^2^+2Fc^2^)/3'
_refine_ls_weighting_scheme calc
_refine_ls_wR_factor_gt 0.1487
_refine_ls_wR_factor_ref 0.1692
_reflns_Friedel_coverage 0.000
_reflns_number_gt 9136
_reflns_number_total 14436
_reflns_threshold_expression 'I > 2\s(I)'
_cod_data_source_file c4dt03592e2.cif
_cod_data_source_block H(L2).cif
_cod_depositor_comments 'Adding full bibliography for 7033567--7033574.cif.'
_cod_database_code 7033568
_shelx_space_group_comment
;
The symmetry employed for this shelxl refinement is uniquely defined
by the following loop, which should always be used as a source of
symmetry information in preference to the above space-group names.
They are only intended as comments.
;
_shelxl_version_number 2014-3

loop_
_space_group_symop_operation_xyz
'x, y, z'
'-x, -y, -z'

loop_
_atom_site_label
_atom_site_type_symbol
_atom_site_fract_x
_atom_site_fract_y
_atom_site_fract_z
_atom_site_U_iso_or_equiv
_atom_site_adp_type
_atom_site_occupancy
_atom_site_site_symmetry_order
_atom_site_calc_flag
_atom_site_refinement_flags_posn
_atom_site_refinement_flags_adp
N1 N 1.0273(4) 0.6030(3) -0.2642(3) 0.0398(12) Uani 1 1 d . .
H1 H 0.434(4) 0.513(4) 0.643(4) 0.036(16) Uiso 1 1 d . .
C1 C 0.8394(4) 0.8735(4) 0.1996(4) 0.0466(15) Uani 1 1 d . .
F1 F 0.6370(2) 0.2798(2) -0.1555(2) 0.0518(9) Uani 1 1 d . .
N2 N 0.9313(3) 0.4624(3) -0.1719(3) 0.0292(10) Uani 1 1 d D .
H2 H 0.929(3) 0.521(2) -0.129(2) 0.015(11) Uiso 1 1 d D .
C2 C 0.9290(5) 0.9124(4) 0.1409(5) 0.0587(17) Uani 1 1 d . .
H2A H 0.9981 0.8833 0.1467 0.088 Uiso 1 1 calc R U
H2B H 0.9421 0.9836 0.1636 0.088 Uiso 1 1 calc R U
H2C H 0.9043 0.8954 0.0747 0.088 Uiso 1 1 calc R U
F2 F 0.5514(3) 0.1010(2) -0.1451(2) 0.0651(10) Uani 1 1 d . .
N3 N 0.8620(3) 0.5513(3) 0.0059(3) 0.0323(10) Uani 1 1 d . .
C3 C 0.7288(6) 0.9135(5) 0.1862(6) 0.078(2) Uani 1 1 d . .
H3A H 0.6720 0.8879 0.2237 0.117 Uiso 1 1 calc R U
H3B H 0.7059 0.8932 0.1196 0.117 Uiso 1 1 calc R U
H3C H 0.7380 0.9849 0.2067 0.117 Uiso 1 1 calc R U
F3 F 0.6558(3) 0.0046(2) -0.0387(3) 0.0789(12) Uani 1 1 d . .
N4 N 0.8159(3) 0.7669(3) 0.1784(3) 0.0375(11) Uani 1 1 d . .
C4 C 0.8766(5) 0.9043(4) 0.3027(4) 0.0628(18) Uani 1 1 d . .
H4A H 0.8201 0.8789 0.3406 0.094 Uiso 1 1 calc R U
H4B H 0.8865 0.9756 0.3235 0.094 Uiso 1 1 calc R U
H4C H 0.9472 0.8781 0.3102 0.094 Uiso 1 1 calc R U
F4 F 0.8467(3) 0.0875(2) 0.0553(3) 0.0790(12) Uani 1 1 d . .
C5 C 0.8571(4) 0.7139(3) 0.1068(4) 0.0339(12) Uani 1 1 d . .
H5 H 0.9032 0.7426 0.0667 0.041 Uiso 1 1 calc R U
N5 N 0.3061(3) 0.7545(3) 0.4428(3) 0.0377(11) Uani 1 1 d . .
F5 F 0.9323(2) 0.2659(2) 0.0459(2) 0.0512(8) Uani 1 1 d . .
C6 C 0.8330(4) 0.6079(4) 0.0865(4) 0.0321(12) Uani 1 1 d . .
F6 F 0.4393(2) 0.2609(2) 0.3427(2) 0.0471(8) Uani 1 1 d . .
N6 N 0.3595(3) 0.5435(3) 0.5149(3) 0.0301(10) Uani 1 1 d . .
C7 C 0.7754(4) 0.5531(4) 0.1463(4) 0.0337(14) Uani 1 1 d . .
H7 H 0.7474 0.5789 0.2069 0.040 Uiso 1 1 calc R U
F7 F 0.3574(3) 0.0829(2) 0.2435(2) 0.0688(10) Uani 1 1 d . .
N7 N 0.4309(3) 0.4571(3) 0.6524(3) 0.0306(11) Uani 1 1 d . .
C8 C 0.7692(4) 0.4594(4) 0.0995(4) 0.0318(13) Uani 1 1 d . .
H8 H 0.7363 0.4054 0.1204 0.038 Uiso 1 1 calc R U
F8 F 0.1655(3) -0.0033(2) 0.2921(3) 0.0697(10) Uani 1 1 d . .
N8 N 0.5276(4) 0.5995(3) 0.8120(3) 0.0381(12) Uani 1 1 d . .
F9 F 0.0570(3) 0.0892(2) 0.4452(3) 0.0689(10) Uani 1 1 d . .
C9 C 0.8232(4) 0.4563(3) 0.0099(4) 0.0295(12) Uani 1 1 d . .
F10 F 0.1376(2) 0.2675(2) 0.5444(2) 0.0533(9) Uani 1 1 d . .
C10 C 0.8342(4) 0.3768(3) -0.0633(4) 0.0266(11) Uani 1 1 d . .
C21 C 1.0230(4) 0.5141(4) -0.3032(4) 0.0385(15) Uani 1 1 d . .
H21 H 1.0524 0.4940 -0.3643 0.046 Uiso 1 1 calc R U
C20 C 0.9745(4) 0.4401(4) -0.2582(4) 0.0332(14) Uani 1 1 d . .
C19 C 0.9564(4) 0.3404(4) -0.2937(4) 0.0387(14) Uani 1 1 d . .
H19 H 0.9778 0.3045 -0.3535 0.046 Uiso 1 1 calc R U
C18 C 0.9018(4) 0.3022(4) -0.2266(4) 0.0339(14) Uani 1 1 d . .
H18 H 0.8786 0.2353 -0.2319 0.041 Uiso 1 1 calc R U
C17 C 0.8868(4) 0.3793(3) -0.1500(4) 0.0282(12) Uani 1 1 d . .
C16 C 0.8375(4) 0.2266(4) -0.0018(4) 0.0359(13) Uani 1 1 d . .
C15 C 0.7946(5) 0.1350(4) 0.0026(4) 0.0471(16) Uani 1 1 d . .
C14 C 0.6991(5) 0.0927(4) -0.0448(4) 0.0497(16) Uani 1 1 d . .
C13 C 0.6467(4) 0.1412(4) -0.0990(4) 0.0416(14) Uani 1 1 d . .
C12 C 0.6906(4) 0.2325(3) -0.1035(4) 0.0334(12) Uani 1 1 d . .
C23 C 1.0655(5) 0.6420(5) -0.4212(4) 0.0606(18) Uani 1 1 d . .
H23A H 1.0918 0.6961 -0.4484 0.091 Uiso 1 1 calc R U
H23B H 0.9875 0.6208 -0.4400 0.091 Uiso 1 1 calc R U
H23C H 1.1105 0.5874 -0.4438 0.091 Uiso 1 1 calc R U
C22 C 1.0758(5) 0.6756(4) -0.3140(5) 0.0451(16) Uani 1 1 d . .
C24 C 1.0117(5) 0.7641(4) -0.2793(4) 0.0592(17) Uani 1 1 d . .
H24A H 1.0434 0.8176 -0.3054 0.089 Uiso 1 1 calc R U
H24B H 1.0167 0.7847 -0.2105 0.089 Uiso 1 1 calc R U
H24C H 0.9336 0.7472 -0.2997 0.089 Uiso 1 1 calc R U
C25 C 1.1971(5) 0.7005(5) -0.2831(4) 0.0593(17) Uani 1 1 d . .
H25A H 1.2308 0.7507 -0.3126 0.089 Uiso 1 1 calc R U
H25B H 1.2365 0.6419 -0.3021 0.089 Uiso 1 1 calc R U
H25C H 1.2025 0.7251 -0.2145 0.089 Uiso 1 1 calc R U
C26 C 0.3217(4) 0.8616(4) 0.4706(4) 0.0433(14) Uani 1 1 d . .
C27 C 0.2058(5) 0.8943(4) 0.4876(5) 0.0611(19) Uani 1 1 d . .
H27A H 0.2103 0.9657 0.5027 0.092 Uiso 1 1 calc R U
H27B H 0.1733 0.8713 0.5402 0.092 Uiso 1 1 calc R U
H27C H 0.1592 0.8671 0.4309 0.092 Uiso 1 1 calc R U
C28 C 0.3959(6) 0.9060(4) 0.5567(5) 0.070(2) Uani 1 1 d . .
H28A H 0.3990 0.9773 0.5707 0.105 Uiso 1 1 calc R U
H28B H 0.4709 0.8859 0.5446 0.105 Uiso 1 1 calc R U
H28C H 0.3658 0.8836 0.6105 0.105 Uiso 1 1 calc R U
C33 C 0.2686(4) 0.4478(3) 0.3783(4) 0.0307(13) Uani 1 1 d . .
H33 H 0.2363 0.3926 0.3323 0.037 Uiso 1 1 calc R U
C32 C 0.2736(4) 0.5415(4) 0.3749(4) 0.0315(13) Uani 1 1 d . .
H32 H 0.2459 0.5659 0.3257 0.038 Uiso 1 1 calc R U
C31 C 0.3298(4) 0.5986(3) 0.4615(4) 0.0295(12) Uani 1 1 d . .
C30 C 0.3491(4) 0.7045(3) 0.4897(4) 0.0344(13) Uani 1 1 d . .
H30 H 0.3942 0.7356 0.5437 0.041 Uiso 1 1 calc R U
C29 C 0.3693(5) 0.8927(4) 0.3856(5) 0.0631(18) Uani 1 1 d . .
H29A H 0.3769 0.9641 0.3987 0.095 Uiso 1 1 calc R U
H29B H 0.3193 0.8655 0.3309 0.095 Uiso 1 1 calc R U
H29C H 0.4424 0.8687 0.3724 0.095 Uiso 1 1 calc R U
C34 C 0.3226(4) 0.4482(3) 0.4664(4) 0.0280(12) Uani 1 1 d . .
C35 C 0.3348(4) 0.3696(3) 0.5022(3) 0.0268(11) Uani 1 1 d . .
C37 C 0.3442(4) 0.2201(3) 0.3692(4) 0.0331(12) Uani 1 1 d . .
C36 C 0.2910(4) 0.2704(3) 0.4464(3) 0.0274(11) Uani 1 1 d . .
C41 C 0.1945(4) 0.2226(4) 0.4703(4) 0.0346(12) Uani 1 1 d . .
C40 C 0.1517(4) 0.1315(4) 0.4201(4) 0.0411(14) Uani 1 1 d . .
C39 C 0.2064(5) 0.0846(4) 0.3431(4) 0.0421(14) Uani 1 1 d . .
C38 C 0.3029(5) 0.1286(4) 0.3174(4) 0.0386(14) Uani 1 1 d . .
C44 C 0.4524(4) 0.3362(4) 0.7189(4) 0.0389(13) Uani 1 1 d . .
H44 H 0.4720 0.3010 0.7627 0.047 Uiso 1 1 calc R U
C43 C 0.3991(4) 0.2968(4) 0.6322(4) 0.0356(14) Uani 1 1 d . .
H43 H 0.3760 0.2298 0.6058 0.043 Uiso 1 1 calc R U
C42 C 0.3857(4) 0.3730(3) 0.5911(4) 0.0300(13) Uani 1 1 d . .
C45 C 0.4716(4) 0.4351(4) 0.7300(4) 0.0323(13) Uani 1 1 d . .
C49 C 0.5671(5) 0.6402(4) 0.9867(4) 0.0553(17) Uani 1 1 d . .
H49A H 0.5951 0.6944 1.0393 0.083 Uiso 1 1 calc R U
H49B H 0.6123 0.5856 0.9819 0.083 Uiso 1 1 calc R U
H49C H 0.4897 0.6192 0.9972 0.083 Uiso 1 1 calc R U
C48 C 0.5070(5) 0.7604(4) 0.9033(4) 0.0556(17) Uani 1 1 d . .
H48A H 0.5355 0.8133 0.9570 0.083 Uiso 1 1 calc R U
H48B H 0.4288 0.7410 0.9127 0.083 Uiso 1 1 calc R U
H48C H 0.5138 0.7829 0.8455 0.083 Uiso 1 1 calc R U
C47 C 0.5740(5) 0.6735(4) 0.8954(4) 0.0414(16) Uani 1 1 d . .
C46 C 0.5200(4) 0.5097(4) 0.8104(4) 0.0380(14) Uani 1 1 d . .
H46 H 0.5466 0.4904 0.8632 0.046 Uiso 1 1 calc R U
C50 C 0.6949(5) 0.7014(4) 0.8750(4) 0.0596(18) Uani 1 1 d . .
H50A H 0.7261 0.7563 0.9257 0.089 Uiso 1 1 calc R U
H50B H 0.6985 0.7202 0.8152 0.089 Uiso 1 1 calc R U
H50C H 0.7378 0.6455 0.8711 0.089 Uiso 1 1 calc R U
C11 C 0.7871(4) 0.2787(3) -0.0555(3) 0.0287(12) Uani 1 1 d . .

loop_
_atom_site_aniso_label
_atom_site_aniso_U_11
_atom_site_aniso_U_22
_atom_site_aniso_U_33
_atom_site_aniso_U_23
_atom_site_aniso_U_13
_atom_site_aniso_U_12
N1 0.044(3) 0.045(3) 0.034(3) 0.019(3) 0.003(2) -0.001(2)
C1 0.051(3) 0.027(3) 0.056(4) -0.002(3) -0.004(3) 0.008(2)
F1 0.0432(17) 0.0560(19) 0.056(2) 0.0137(17) -0.0199(16) 0.0043(15)
N2 0.033(2) 0.029(2) 0.026(3) 0.006(2) 0.003(2) 0.0026(19)
C2 0.078(4) 0.034(3) 0.061(4) 0.009(3) -0.003(4) -0.005(3)
F2 0.056(2) 0.060(2) 0.064(2) -0.0033(19) -0.0051(18) -0.0205(16)
N3 0.035(2) 0.029(2) 0.033(3) 0.008(2) 0.002(2) 0.0048(18)
C3 0.074(5) 0.048(4) 0.108(7) 0.004(4) -0.015(5) 0.023(3)
F3 0.123(3) 0.039(2) 0.069(3) 0.0149(18) 0.008(2) -0.026(2)
N4 0.040(2) 0.032(2) 0.036(3) -0.001(2) -0.004(2) 0.0045(18)
C4 0.088(5) 0.043(3) 0.043(4) -0.011(3) -0.005(3) -0.006(3)
F4 0.120(3) 0.054(2) 0.075(3) 0.041(2) -0.022(2) 0.004(2)
C5 0.031(3) 0.032(3) 0.038(4) 0.011(3) -0.001(2) -0.002(2)
N5 0.038(2) 0.034(2) 0.042(3) 0.009(2) -0.002(2) 0.0059(19)
F5 0.0541(19) 0.0530(19) 0.050(2) 0.0216(17) -0.0159(17) 0.0023(15)
C6 0.026(2) 0.035(3) 0.036(3) 0.010(3) -0.003(2) 0.001(2)
F6 0.0510(18) 0.0496(18) 0.038(2) 0.0072(16) 0.0164(15) 0.0021(15)
N6 0.031(2) 0.030(2) 0.029(3) 0.008(2) 0.0004(19) 0.0005(17)
C7 0.035(3) 0.033(3) 0.030(3) 0.004(3) 0.006(3) 0.003(2)
F7 0.099(3) 0.051(2) 0.047(2) -0.0101(18) 0.011(2) 0.0166(19)
N7 0.034(2) 0.033(3) 0.026(3) 0.010(2) 0.000(2) 0.002(2)
C8 0.032(3) 0.033(3) 0.031(3) 0.011(3) 0.004(2) -0.002(2)
F8 0.088(2) 0.0378(19) 0.073(3) 0.0001(18) -0.029(2) -0.0098(17)
N8 0.042(3) 0.043(3) 0.028(3) 0.008(2) 0.000(2) 0.001(2)
F9 0.0464(19) 0.061(2) 0.096(3) 0.024(2) -0.004(2) -0.0184(16)
C9 0.029(3) 0.033(3) 0.028(3) 0.011(2) -0.002(2) 0.005(2)
F10 0.0427(18) 0.055(2) 0.059(2) 0.0089(18) 0.0154(17) 0.0037(15)
C10 0.025(2) 0.028(3) 0.029(3) 0.011(2) -0.005(2) 0.0034(19)
C21 0.035(3) 0.056(4) 0.026(4) 0.012(3) 0.004(3) 0.005(3)
C20 0.026(3) 0.043(3) 0.032(4) 0.011(3) 0.004(3) 0.005(2)
C19 0.043(3) 0.046(3) 0.027(3) 0.006(3) 0.008(3) 0.009(3)
C18 0.037(3) 0.033(3) 0.031(4) 0.007(3) -0.002(3) 0.004(2)
C17 0.025(2) 0.034(3) 0.026(3) 0.010(3) -0.001(2) 0.001(2)
C16 0.043(3) 0.035(3) 0.029(3) 0.006(2) 0.001(2) 0.004(2)
C15 0.076(4) 0.038(3) 0.032(4) 0.015(3) 0.001(3) 0.013(3)
C14 0.075(4) 0.024(3) 0.047(4) 0.006(3) 0.014(3) -0.006(3)
C13 0.041(3) 0.037(3) 0.036(3) -0.008(3) 0.001(3) -0.006(2)
C12 0.035(3) 0.033(3) 0.028(3) 0.000(2) 0.003(2) 0.003(2)
C23 0.076(4) 0.077(5) 0.035(4) 0.033(4) 0.001(3) -0.009(4)
C22 0.047(3) 0.050(4) 0.044(4) 0.025(3) 0.000(3) -0.008(3)
C24 0.073(4) 0.056(4) 0.053(4) 0.024(3) -0.005(3) 0.002(3)
C25 0.055(4) 0.078(4) 0.051(4) 0.033(4) 0.000(3) -0.010(3)
C26 0.048(3) 0.029(3) 0.052(4) 0.012(3) -0.002(3) 0.000(2)
C27 0.073(4) 0.038(3) 0.073(5) 0.012(3) 0.019(4) 0.017(3)
C28 0.098(5) 0.031(3) 0.074(5) 0.006(3) -0.023(4) -0.007(3)
C33 0.036(3) 0.027(3) 0.027(3) 0.004(2) 0.000(2) 0.002(2)
C32 0.032(3) 0.040(3) 0.025(3) 0.012(2) -0.002(2) 0.008(2)
C31 0.028(3) 0.033(3) 0.029(3) 0.009(2) 0.006(2) 0.006(2)
C30 0.033(3) 0.035(3) 0.034(3) 0.006(3) 0.003(2) 0.000(2)
C29 0.065(4) 0.049(4) 0.086(5) 0.035(4) 0.009(4) 0.009(3)
C34 0.027(2) 0.030(3) 0.025(3) 0.003(2) 0.000(2) 0.001(2)
C35 0.025(2) 0.032(3) 0.024(3) 0.007(2) 0.003(2) 0.004(2)
C37 0.037(3) 0.035(3) 0.028(3) 0.008(2) -0.002(2) 0.003(2)
C36 0.031(3) 0.026(3) 0.027(3) 0.010(2) -0.004(2) 0.005(2)
C41 0.033(3) 0.034(3) 0.037(3) 0.008(3) 0.004(2) 0.007(2)
C40 0.033(3) 0.038(3) 0.054(4) 0.019(3) -0.010(3) -0.006(2)
C39 0.056(3) 0.025(3) 0.044(4) 0.008(3) -0.019(3) -0.002(3)
C38 0.053(3) 0.032(3) 0.028(3) -0.002(3) -0.005(3) 0.010(3)
C44 0.040(3) 0.045(3) 0.036(4) 0.015(3) -0.005(3) 0.010(2)
C43 0.036(3) 0.035(3) 0.036(4) 0.008(3) -0.007(3) 0.008(2)
C42 0.030(3) 0.029(3) 0.031(4) 0.006(3) 0.004(2) 0.005(2)
C45 0.031(3) 0.043(3) 0.026(4) 0.013(3) 0.001(2) 0.005(2)
C49 0.063(4) 0.068(4) 0.028(4) 0.006(3) -0.010(3) -0.014(3)
C48 0.066(4) 0.050(4) 0.043(4) 0.000(3) 0.011(3) -0.003(3)
C47 0.047(3) 0.050(4) 0.022(4) 0.005(3) -0.001(3) -0.009(3)
C46 0.036(3) 0.048(4) 0.030(4) 0.008(3) -0.005(3) 0.007(3)
C50 0.051(4) 0.067(4) 0.051(4) 0.004(3) -0.001(3) -0.013(3)
C11 0.032(3) 0.028(3) 0.025(3) 0.004(2) 0.009(2) 0.005(2)

loop_
_atom_type_symbol
_atom_type_description
_atom_type_scat_dispersion_real
_atom_type_scat_dispersion_imag
_atom_type_scat_source
C C 0.0033 0.0016 'International Tables Vol C Tables 4.2.6.8 and 6.1.1.4'
H H 0.0000 0.0000 'International Tables Vol C Tables 4.2.6.8 and 6.1.1.4'
N N 0.0061 0.0033 'International Tables Vol C Tables 4.2.6.8 and 6.1.1.4'
F F 0.0171 0.0103 'International Tables Vol C Tables 4.2.6.8 and 6.1.1.4'

loop_
_geom_angle_atom_site_label_1
_geom_angle_atom_site_label_2
_geom_angle_atom_site_label_3
_geom_angle
C21 N1 C22 119.9(5)
N4 C1 C4 105.0(5)
N4 C1 C2 116.1(5)
C4 C1 C2 109.0(5)
N4 C1 C3 106.2(4)
C4 C1 C3 110.3(5)
C2 C1 C3 110.1(6)
C20 N2 C17 109.7(4)
C6 N3 C9 104.9(4)
C5 N4 C1 119.9(5)
N4 C5 C6 119.3(5)
C30 N5 C26 121.3(5)
N3 C6 C7 112.6(4)
N3 C6 C5 120.7(5)
C7 C6 C5 126.6(5)
C31 N6 C34 105.3(4)
C8 C7 C6 106.6(5)
C45 N7 C42 109.2(5)
C7 C8 C9 106.5(5)
C46 N8 C47 120.7(5)
C10 C9 N3 122.2(5)
C10 C9 C8 128.3(4)
N3 C9 C8 109.5(4)
C9 C10 C17 125.3(4)
C9 C10 C11 119.2(4)
C17 C10 C11 115.5(4)
N1 C21 C20 122.0(5)
N2 C20 C19 107.9(5)
N2 C20 C21 122.6(5)
C19 C20 C21 129.3(5)
C18 C19 C20 107.7(5)
C19 C18 C17 107.5(5)
N2 C17 C18 107.1(5)
N2 C17 C10 124.3(4)
C18 C17 C10 128.5(5)
F5 C16 C15 118.9(5)
F5 C16 C11 119.2(4)
C15 C16 C11 121.9(5)
F4 C15 C14 119.7(5)
F4 C15 C16 119.6(6)
C14 C15 C16 120.7(5)
F3 C14 C15 120.6(6)
F3 C14 C13 119.9(6)
C15 C14 C13 119.4(5)
F2 C13 C14 120.1(5)
F2 C13 C12 120.3(5)
C14 C13 C12 119.6(5)
F1 C12 C13 118.8(5)
F1 C12 C11 118.3(4)
C13 C12 C11 122.9(5)
N1 C22 C25 107.5(5)
N1 C22 C24 104.8(5)
C25 C22 C24 110.2(5)
N1 C22 C23 114.5(5)
C25 C22 C23 110.3(5)
C24 C22 C23 109.5(5)
N5 C26 C28 115.7(5)
N5 C26 C27 105.6(4)
C28 C26 C27 110.0(5)
N5 C26 C29 105.8(5)
C28 C26 C29 110.2(5)
C27 C26 C29 109.2(5)
C32 C33 C34 105.8(5)
C33 C32 C31 106.6(5)
N6 C31 C30 122.3(5)
N6 C31 C32 112.1(4)
C30 C31 C32 125.6(5)
N5 C30 C31 119.9(5)
C35 C34 N6 122.5(4)
C35 C34 C33 127.2(4)
N6 C34 C33 110.2(4)
C34 C35 C42 125.7(4)
C34 C35 C36 119.0(4)
C42 C35 C36 115.2(4)
F6 C37 C36 119.3(4)
F6 C37 C38 118.3(5)
C36 C37 C38 122.4(5)
C37 C36 C41 115.9(4)
C37 C36 C35 122.5(4)
C41 C36 C35 121.6(4)
F10 C41 C40 117.8(5)
F10 C41 C36 119.2(4)
C40 C41 C36 123.0(5)
F9 C40 C39 120.1(5)
F9 C40 C41 120.6(5)
C39 C40 C41 119.3(5)
F8 C39 C40 120.4(5)
F8 C39 C38 119.8(5)
C40 C39 C38 119.8(5)
F7 C38 C39 120.1(5)
F7 C38 C37 120.2(5)
C39 C38 C37 119.7(5)
C45 C44 C43 107.6(5)
C42 C43 C44 107.7(5)
N7 C42 C43 107.2(5)
N7 C42 C35 124.0(5)
C43 C42 C35 128.8(5)
N7 C45 C44 108.3(5)
N7 C45 C46 122.4(5)
C44 C45 C46 129.2(5)
N8 C47 C48 105.5(5)
N8 C47 C50 107.1(5)
C48 C47 C50 109.9(5)
N8 C47 C49 114.2(5)
C48 C47 C49 109.8(5)
C50 C47 C49 110.2(5)
N8 C46 C45 121.9(5)
C12 C11 C16 115.5(5)
C12 C11 C10 121.8(5)
C16 C11 C10 122.7(4)

loop_
_geom_bond_atom_site_label_1
_geom_bond_atom_site_label_2
_geom_bond_distance
N1 C21 1.248(7)
N1 C22 1.486(7)
C1 N4 1.470(6)
C1 C4 1.523(8)
C1 C2 1.532(8)
C1 C3 1.533(8)
F1 C12 1.339(6)
N2 C20 1.346(7)
N2 C17 1.363(6)
F2 C13 1.341(6)
N3 C6 1.322(6)
N3 C9 1.403(6)
F3 C14 1.335(6)
N4 C5 1.265(6)
F4 C15 1.339(6)
C5 C6 1.462(6)
N5 C30 1.250(6)
N5 C26 1.468(6)
F5 C16 1.342(5)
C6 C7 1.449(7)
F6 C37 1.341(5)
N6 C31 1.311(6)
N6 C34 1.394(6)
C7 C8 1.332(6)
F7 C38 1.328(6)
N7 C45 1.358(7)
N7 C42 1.370(6)
C8 C9 1.462(7)
F8 C39 1.336(6)
N8 C46 1.265(7)
N8 C47 1.472(7)
F9 C40 1.337(6)
C9 C10 1.370(6)
F10 C41 1.342(5)
C10 C17 1.430(7)
C10 C11 1.487(6)
C21 C20 1.454(8)
C20 C19 1.380(7)
C19 C18 1.378(7)
C18 C17 1.388(7)
C16 C15 1.373(7)
C16 C11 1.386(7)
C15 C14 1.356(8)
C14 C13 1.366(8)
C13 C12 1.371(7)
C12 C11 1.384(6)
C23 C22 1.527(8)
C22 C25 1.519(7)
C22 C24 1.521(8)
C26 C28 1.516(8)
C26 C27 1.520(8)
C26 C29 1.521(8)
C33 C32 1.341(6)
C33 C34 1.449(7)
C32 C31 1.455(7)
C31 C30 1.454(7)
C34 C35 1.367(6)
C35 C42 1.431(7)
C35 C36 1.492(6)
C37 C36 1.376(6)
C37 C38 1.379(7)
C36 C41 1.383(6)
C41 C40 1.374(7)
C40 C39 1.367(8)
C39 C38 1.370(8)
C44 C45 1.372(7)
C44 C43 1.387(7)
C43 C42 1.387(7)
C45 C46 1.456(8)
C49 C47 1.529(8)
C48 C47 1.521(8)
C47 C50 1.528(7)
